data_7706446
loop_
_publ_author_name
'Ho, Luong Phong'
'Tamm, Matthias'

_publ_section_title
;
 Stabilization of a bismuth-bismuth double bond by anionic N-heterocyclic
 carbenes.
;
_journal_issue 4
_journal_name_full 'Dalton transactions (Cambridge, England : 2003)'
_journal_page_first 1202
_journal_page_last 1205
_journal_paper_doi 10.1039/d1dt00140j
_journal_volume 50
_journal_year 2021
_chemical_formula_moiety 'C45 H35 B Bi Cl2 F15 N2,3(C6 H6)'
_chemical_formula_sum 'C63 H53 B Bi Cl2 F15 N2'
_chemical_formula_weight 1413.76
_chemical_properties_physical Air-sensitive,Moisture-sensitive
_space_group_crystal_system monoclinic
_space_group_IT_number 14
_space_group_name_Hall '-P 2ybc'
_space_group_name_H-M_alt 'P 1 21/c 1'
_atom_sites_solution_hydrogens geom
_audit_creation_method SHELXL-2018/3
_audit_update_record
;
2020-12-14 deposited with the CCDC.	2021-01-18 downloaded from the CCDC.
;
_cell_angle_alpha 90
_cell_angle_beta 97.483(2)
_cell_angle_gamma 90
_cell_formula_units_Z 4
_cell_length_a 15.9856(4)
_cell_length_b 12.4306(2)
_cell_length_c 29.7067(6)
_cell_measurement_reflns_used 100933
_cell_measurement_temperature 100(2)
_cell_measurement_theta_max 32.1820
_cell_measurement_theta_min 1.3770
_cell_volume 5852.8(2)
_computing_cell_refinement 'CrysAlisPro 1.171.40.21a (Rigaku OD, 2018)'
_computing_data_collection 'CrysAlisPro 1.171.40.21a (Rigaku OD, 2018)'
_computing_data_reduction 'CrysAlisPro 1.171.40.21a (Rigaku OD, 2018)'
_computing_publication_material 'OLEX2 v1.2 (O. V. Dolomanov et al., J. Appl. Cryst., 2009, 42, 339-341)'
_computing_structure_refinement 'SHELXL-2018/3 (G. M. Sheldrick, Acta Cryst., 2008, A64, 112-122)'
_computing_structure_solution 'SHELXS-2014/5 (G. M. Sheldrick, Acta Cryst., 2015, A71, 3-8)'
_diffrn_ambient_temperature 100(2)
_diffrn_measured_fraction_theta_full 0.999
_diffrn_measured_fraction_theta_max 0.999
_diffrn_measurement_device_type 'XtaLAB Synergy, Single source at offset/far, HyPix'
_diffrn_measurement_method '\w scans'
_diffrn_radiation_type MoK\a
_diffrn_radiation_wavelength 0.71073
_diffrn_reflns_av_R_equivalents 0.0640
_diffrn_reflns_av_unetI/netI 0.0211
_diffrn_reflns_Laue_measured_fraction_full 0.999
_diffrn_reflns_Laue_measured_fraction_max 0.999
_diffrn_reflns_limit_h_max 19
_diffrn_reflns_limit_h_min -21
_diffrn_reflns_limit_k_max 16
_diffrn_reflns_limit_k_min -16
_diffrn_reflns_limit_l_max 39
_diffrn_reflns_limit_l_min -39
_diffrn_reflns_number 312494
_diffrn_reflns_point_group_measured_fraction_full 0.999
_diffrn_reflns_point_group_measured_fraction_max 0.999
_diffrn_reflns_theta_full 25.242
_diffrn_reflns_theta_max 28.280
_diffrn_reflns_theta_min 1.761
_diffrn_source 'micro-focus sealed X-ray tube'
_exptl_absorpt_coefficient_mu 3.194
_exptl_absorpt_correction_T_max 1.000
_exptl_absorpt_correction_T_min 0.532
_exptl_absorpt_correction_type gaussian
_exptl_absorpt_process_details
;
CrysAlisPro 1.171.40.59a (Rigaku Oxford Diffraction, 2019)
Numerical absorption correction based on gaussian integration over
			a multifaceted crystal model
Empirical absorption correction using spherical harmonics,
 implemented in SCALE3 ABSPACK scaling algorithm.
;
_exptl_crystal_colour colourless
_exptl_crystal_density_diffrn 1.604
_exptl_crystal_description prism
_exptl_crystal_F_000 2808
_exptl_crystal_size_max 0.191
_exptl_crystal_size_mid 0.185
_exptl_crystal_size_min 0.062
_refine_diff_density_max 2.095
_refine_diff_density_min -1.438
_refine_diff_density_rms 0.130
_refine_ls_extinction_coef 0.00011(4)
_refine_ls_extinction_expression Fc^*^=kFc[1+0.001xFc^2^\l^3^/sin(2\q)]^-1/4^
_refine_ls_extinction_method 'SHELXL-2018/3 (Sheldrick 2018)'
_refine_ls_goodness_of_fit_ref 1.242
_refine_ls_hydrogen_treatment constr
_refine_ls_matrix_type full
_refine_ls_number_parameters 876
_refine_ls_number_reflns 14524
_refine_ls_number_restraints 199
_refine_ls_restrained_S_all 1.245
_refine_ls_R_factor_all 0.0557
_refine_ls_R_factor_gt 0.0500
_refine_ls_shift/su_max 0.001
_refine_ls_shift/su_mean 0.000
_refine_ls_structure_factor_coef Fsqd
_refine_ls_weighting_details 'w=1/[\s^2^(Fo^2^)+(0.0237P)^2^+36.6437P] where P=(Fo^2^+2Fc^2^)/3'
_refine_ls_weighting_scheme calc
_refine_ls_wR_factor_gt 0.1108
_refine_ls_wR_factor_ref 0.1126
_reflns_Friedel_coverage 0.000
_reflns_number_gt 13378
_reflns_number_total 14524
_reflns_threshold_expression 'I > 2\s(I)'
_cod_data_source_file d1dt00140j2.cif
_cod_data_source_block ph102ph
_cod_depositor_comments 'Adding full bibliography for 7706446--7706447.cif.'
_cod_original_sg_symbol_H-M 'P 21/c'
_cod_database_code 7706446
_shelx_shelxl_version_number 2018/3
_shelx_space_group_comment
;
The symmetry employed for this shelxl refinement is uniquely defined
by the following loop, which should always be used as a source of
symmetry information in preference to the above space-group names.
They are only intended as comments.
;
_shelx_estimated_absorpt_t_min 0.581
_shelx_estimated_absorpt_t_max 0.827

loop_
_space_group_symop_operation_xyz
'x, y, z'
'-x, y+1/2, -z+1/2'
'-x, -y, -z'
'x, -y-1/2, z-1/2'

loop_
_atom_site_label
_atom_site_type_symbol
_atom_site_fract_x
_atom_site_fract_y
_atom_site_fract_z
_atom_site_U_iso_or_equiv
_atom_site_adp_type
_atom_site_occupancy
_atom_site_site_symmetry_order
_atom_site_calc_flag
_atom_site_refinement_flags_posn
_atom_site_refinement_flags_adp
_atom_site_refinement_flags_occupancy
_atom_site_disorder_assembly
_atom_site_disorder_group
Bi1 Bi 0.32392(2) 0.31566(2) 0.42946(2) 0.02185(6) Uani 1 1 d . . . . .
Cl1 Cl 0.47794(9) 0.31922(11) 0.44912(5) 0.0336(3) Uani 1 1 d . . . . .
Cl2 Cl 0.30117(9) 0.17209(10) 0.48261(4) 0.0310(3) Uani 1 1 d . . . . .
F1 F 0.25911(18) 0.3798(2) 0.23171(9) 0.0220(6) Uani 1 1 d . . . . .
F4 F -0.02688(18) 0.1961(3) 0.15105(11) 0.0321(7) Uani 1 1 d . . . . .
F15 F 0.14442(18) 0.0192(2) 0.27612(10) 0.0261(6) Uani 1 1 d . . . . .
N2 N 0.3574(2) 0.1015(3) 0.36304(12) 0.0146(7) Uani 1 1 d . . . . .
F13 F 0.2174(3) -0.3171(3) 0.22349(13) 0.0494(10) Uani 1 1 d . . . . .
F6 F 0.44889(17) 0.2261(2) 0.27645(9) 0.0218(6) Uani 1 1 d . . . . .
N1 N 0.2926(2) 0.2359(3) 0.32752(12) 0.0129(7) Uani 1 1 d . . . . .
C34 C 0.3482(3) 0.1914(3) 0.21141(15) 0.0165(8) Uani 1 1 d . . . . .
F10 F 0.26561(18) 0.1551(2) 0.14055(9) 0.0263(6) Uani 1 1 d . . . . .
F2 F 0.1298(2) 0.5029(2) 0.20036(12) 0.0384(8) Uani 1 1 d . . . . .
C40 C 0.2554(3) 0.0167(4) 0.23041(15) 0.0185(9) Uani 1 1 d . . . . .
F7 F 0.56542(18) 0.2914(3) 0.22741(10) 0.0285(7) Uani 1 1 d . . . . .
F3 F -0.0154(2) 0.4140(3) 0.15822(12) 0.0358(8) Uani 1 1 d . . . . .
F5 F 0.09450(18) 0.0706(2) 0.18806(11) 0.0276(6) Uani 1 1 d . . . . .
F11 F 0.36591(19) -0.0168(2) 0.18442(10) 0.0277(6) Uani 1 1 d . . . . .
C1 C 0.3285(3) 0.2020(3) 0.36826(14) 0.0147(8) Uani 1 1 d . . . . .
F8 F 0.53833(19) 0.2903(2) 0.13599(10) 0.0276(6) Uani 1 1 d . . . . .
C2 C 0.2965(3) 0.1555(3) 0.29381(15) 0.0139(8) Uani 1 1 d . . . . .
C25 C 0.5416(3) 0.1041(4) 0.38191(16) 0.0208(9) Uani 1 1 d . . . . .
H25 H 0.508012 0.168857 0.370697 0.025 Uiso 1 1 calc R U . . .
C39 C 0.3380(3) 0.1937(4) 0.16408(16) 0.0198(9) Uani 1 1 d . . . . .
F9 F 0.3854(2) 0.2220(3) 0.09273(10) 0.0326(7) Uani 1 1 d . . . . .
C16 C 0.3990(3) 0.0300(3) 0.39793(14) 0.0153(8) Uani 1 1 d . . . . .
C36 C 0.4904(3) 0.2590(4) 0.20618(16) 0.0198(9) Uani 1 1 d . . . . .
C3 C 0.3379(3) 0.0734(3) 0.31777(14) 0.0151(8) Uani 1 1 d . . . . .
H3 H 0.351522 0.006392 0.305156 0.018 Uiso 1 1 calc R U . . .
C9 C 0.2960(3) 0.4343(4) 0.32277(15) 0.0203(9) Uani 1 1 d . . . . .
C21 C 0.4865(3) 0.0335(3) 0.40776(15) 0.0174(8) Uani 1 1 d . . . . .
C13 C 0.3918(3) 0.4394(4) 0.32345(16) 0.0227(9) Uani 1 1 d . . . . .
H13 H 0.415419 0.365434 0.329111 0.027 Uiso 1 1 calc R U . . .
C4 C 0.2489(3) 0.3393(3) 0.32423(15) 0.0170(8) Uani 1 1 d . . . . .
C41 C 0.3029(3) -0.0530(4) 0.20686(16) 0.0219(9) Uani 1 1 d . . . . .
B1 B 0.2692(3) 0.1483(4) 0.23785(17) 0.0146(9) Uani 1 1 d . . . . .
C31 C 0.0483(3) 0.3516(4) 0.17657(17) 0.0246(10) Uani 1 1 d . . . . .
C32 C 0.0430(3) 0.2410(4) 0.17347(17) 0.0226(10) Uani 1 1 d . . . . .
C33 C 0.1084(3) 0.1768(4) 0.19346(16) 0.0201(9) Uani 1 1 d . . . . .
C28 C 0.1840(3) 0.2168(3) 0.21642(15) 0.0153(8) Uani 1 1 d . . . . .
C29 C 0.1871(3) 0.3296(4) 0.21536(15) 0.0182(9) Uani 1 1 d . . . . .
C30 C 0.1215(3) 0.3959(4) 0.19754(17) 0.0240(10) Uani 1 1 d . . . . .
C17 C 0.3472(3) -0.0426(3) 0.41798(15) 0.0185(9) Uani 1 1 d . . . . .
C45 C 0.1948(3) -0.0375(4) 0.25169(16) 0.0225(9) Uani 1 1 d . . . . .
C20 C 0.5236(3) -0.0376(4) 0.44094(16) 0.0240(10) Uani 1 1 d . . . . .
H20 H 0.583128 -0.037453 0.448909 0.029 Uiso 1 1 calc R U . . .
C22 C 0.2536(3) -0.0542(4) 0.40269(19) 0.0283(11) Uani 1 1 d . . . . .
H22 H 0.232773 0.014559 0.387698 0.034 Uiso 1 1 calc R U . . .
F12 F 0.3395(2) -0.2236(3) 0.18058(11) 0.0401(8) Uani 1 1 d . . . . .
C38 C 0.3991(3) 0.2261(4) 0.13819(15) 0.0214(9) Uani 1 1 d . . . . .
C18 C 0.3875(3) -0.1107(4) 0.45130(16) 0.0233(10) Uani 1 1 d . . . . .
H18 H 0.355015 -0.159311 0.466584 0.028 Uiso 1 1 calc R U . . .
C35 C 0.4274(3) 0.2244(3) 0.23095(15) 0.0171(8) Uani 1 1 d . . . . .
C15 C 0.4169(3) 0.4809(4) 0.27855(17) 0.0248(10) Uani 1 1 d . . . . .
H15A H 0.397279 0.430268 0.254144 0.037 Uiso 1 1 calc R U . . .
H15B H 0.478413 0.487481 0.281164 0.037 Uiso 1 1 calc R U . . .
H15C H 0.391018 0.551433 0.271605 0.037 Uiso 1 1 calc R U . . .
C37 C 0.4768(3) 0.2596(4) 0.15995(16) 0.0208(9) Uani 1 1 d . . . . .
C10 C 0.1132(3) 0.2351(4) 0.33218(19) 0.0277(11) Uani 1 1 d . . . . .
H10 H 0.146782 0.173822 0.322115 0.033 Uiso 1 1 calc R U . . .
C27 C 0.5654(3) 0.0434(4) 0.34091(17) 0.0248(10) Uani 1 1 d . . . . .
H27A H 0.597244 -0.021421 0.351146 0.037 Uiso 1 1 calc R U . . .
H27B H 0.600287 0.089653 0.324170 0.037 Uiso 1 1 calc R U . . .
H27C H 0.514097 0.022954 0.321043 0.037 Uiso 1 1 calc R U . . .
C19 C 0.4745(4) -0.1083(4) 0.46239(16) 0.0270(11) Uani 1 1 d . . . . .
H19 H 0.500779 -0.155819 0.484991 0.032 Uiso 1 1 calc R U . . .
C42 C 0.2901(4) -0.1631(4) 0.20398(18) 0.0290(11) Uani 1 1 d . . . . .
C26 C 0.6215(3) 0.1427(5) 0.41175(19) 0.0313(11) Uani 1 1 d . . . . .
H26A H 0.605928 0.175974 0.439393 0.047 Uiso 1 1 calc R U . . .
H26B H 0.650822 0.195523 0.394985 0.047 Uiso 1 1 calc R U . . .
H26C H 0.658737 0.081203 0.419951 0.047 Uiso 1 1 calc R U . . .
C5 C 0.1615(3) 0.3385(4) 0.32580(16) 0.0214(9) Uani 1 1 d . . . . .
C7 C 0.1644(4) 0.5325(4) 0.3191(2) 0.0355(13) Uani 1 1 d . . . . .
H7 H 0.135136 0.599144 0.316187 0.043 Uiso 1 1 calc R U . . .
C11 C 0.1030(4) 0.2168(5) 0.3817(2) 0.0347(13) Uani 1 1 d . . . . .
H11A H 0.158721 0.210865 0.399665 0.052 Uiso 1 1 calc R U . . .
H11B H 0.071228 0.150262 0.384589 0.052 Uiso 1 1 calc R U . . .
H11C H 0.072339 0.277501 0.392851 0.052 Uiso 1 1 calc R U . . .
C8 C 0.2507(4) 0.5303(4) 0.31970(19) 0.0310(12) Uani 1 1 d . . . . .
H8 H 0.280179 0.596263 0.317985 0.037 Uiso 1 1 calc R U . . .
C6 C 0.1200(3) 0.4372(4) 0.32273(19) 0.0308(12) Uani 1 1 d . . . . .
H6 H 0.060695 0.439622 0.323119 0.037 Uiso 1 1 calc R U . . .
C43 C 0.2286(4) -0.2103(4) 0.22593(18) 0.0320(12) Uani 1 1 d . . . . .
C14 C 0.4326(4) 0.5149(4) 0.36172(18) 0.0324(12) Uani 1 1 d . . . . .
H14A H 0.410909 0.588145 0.356185 0.049 Uiso 1 1 calc R U . . .
H14B H 0.493983 0.514967 0.362076 0.049 Uiso 1 1 calc R U . . .
H14C H 0.418682 0.489428 0.391061 0.049 Uiso 1 1 calc R U . . .
C24 C 0.2386(4) -0.1444(5) 0.36778(19) 0.0332(12) Uani 1 1 d . . . . .
H24A H 0.267830 -0.127575 0.341624 0.050 Uiso 1 1 calc R U . . .
H24B H 0.177945 -0.151354 0.357759 0.050 Uiso 1 1 calc R U . . .
H24C H 0.260315 -0.212167 0.381509 0.050 Uiso 1 1 calc R U . . .
C44 C 0.1804(4) -0.1469(4) 0.24962(18) 0.0281(11) Uani 1 1 d . . . . .
C23 C 0.2017(4) -0.0768(6) 0.4417(2) 0.0422(15) Uani 1 1 d . . . . .
H23A H 0.218536 -0.146320 0.455570 0.063 Uiso 1 1 calc R U . . .
H23B H 0.141576 -0.078678 0.429805 0.063 Uiso 1 1 calc R U . . .
H23C H 0.211874 -0.019863 0.464560 0.063 Uiso 1 1 calc R U . . .
C12 C 0.0260(3) 0.2325(6) 0.3039(2) 0.0382(14) Uani 1 1 d . . . . .
H12A H -0.010714 0.285767 0.315742 0.057 Uiso 1 1 calc R U . . .
H12B H 0.001391 0.160674 0.305616 0.057 Uiso 1 1 calc R U . . .
H12C H 0.031524 0.249468 0.272188 0.057 Uiso 1 1 calc R U . . .
F14 F 0.1207(2) -0.1923(3) 0.27152(11) 0.0395(8) Uani 1 1 d . . . . .
C64 C 0.1832(7) 0.4977(10) 0.1068(5) 0.043(2) Uani 0.464(10) 1 d D U P A 3
H64 H 0.224673 0.533071 0.127409 0.052 Uiso 0.464(10) 1 calc R U P A 3
C69 C 0.1051(6) 0.5450(10) 0.0935(4) 0.036(2) Uani 0.464(10) 1 d D U P A 3
H69 H 0.091496 0.612094 0.106054 0.043 Uiso 0.464(10) 1 calc R U P A 3
C68 C 0.0471(10) 0.4933(12) 0.0618(5) 0.056(2) Uani 0.464(10) 1 d D U P A 3
H68 H -0.004494 0.529036 0.051765 0.067 Uiso 0.464(10) 1 calc R U P A 3
C67 C 0.0604(12) 0.3922(14) 0.0441(10) 0.105(3) Uani 0.464(10) 1 d D U P A 3
H67 H 0.017600 0.354142 0.025370 0.127 Uiso 0.464(10) 1 calc R U P A 3
C66 C 0.1412(10) 0.3511(18) 0.0558(7) 0.092(3) Uani 0.464(10) 1 d D U P A 3
H66 H 0.157257 0.288832 0.040497 0.111 Uiso 0.464(10) 1 calc R U P A 3
C65 C 0.1993(13) 0.3973(12) 0.0891(7) 0.058(2) Uani 0.464(10) 1 d D U P A 3
H65 H 0.250013 0.360359 0.099769 0.069 Uiso 0.464(10) 1 calc R U P A 3
C63 C 0.0720(9) -0.0739(13) 0.0818(5) 0.059(2) Uani 0.581(8) 1 d . U P B 1
H63 H 0.031036 -0.028292 0.092304 0.071 Uiso 0.581(8) 1 calc R U P B 1
C58 C 0.1510(8) -0.0722(10) 0.1020(4) 0.0409(19) Uani 0.581(8) 1 d . U P B 1
H58 H 0.166765 -0.026022 0.127155 0.049 Uiso 0.581(8) 1 calc R U P B 1
C59 C 0.2098(8) -0.1378(10) 0.0862(4) 0.046(2) Uani 0.581(8) 1 d . U P B 1
H59 H 0.266769 -0.136304 0.100135 0.055 Uiso 0.581(8) 1 calc R U P B 1
C60 C 0.1860(7) -0.2066(9) 0.0498(4) 0.0406(19) Uani 0.581(8) 1 d . U P B 1
H60 H 0.226006 -0.255911 0.040770 0.049 Uiso 0.581(8) 1 calc R U P B 1
C61 C 0.1056(9) -0.2047(11) 0.0266(5) 0.050(2) Uani 0.581(8) 1 d . U P B 1
H61 H 0.090159 -0.244289 -0.000546 0.059 Uiso 0.581(8) 1 calc R U P B 1
C62 C 0.0493(11) -0.1411(14) 0.0458(6) 0.074(2) Uani 0.581(8) 1 d . U P B 1
H62 H -0.008469 -0.144059 0.033341 0.089 Uiso 0.581(8) 1 calc R U P B 1
C73 C 0.0445(11) 0.4170(10) 0.0475(7) 0.068(2) Uani 0.536(10) 1 d D U P A 4
H73 H -0.006998 0.422911 0.027693 0.081 Uiso 0.536(10) 1 calc R U P A 4
C74 C 0.0755(9) 0.5107(12) 0.0691(6) 0.078(2) Uani 0.536(10) 1 d D U P A 4
H74 H 0.043789 0.575278 0.069336 0.094 Uiso 0.536(10) 1 calc R U P A 4
C75 C 0.1578(9) 0.4998(13) 0.0904(7) 0.080(2) Uani 0.536(10) 1 d D U P A 4
H75 H 0.183756 0.563969 0.102641 0.096 Uiso 0.536(10) 1 calc R U P A 4
C70 C 0.2071(11) 0.4075(10) 0.0962(7) 0.065(2) Uani 0.536(10) 1 d D U P A 4
H70 H 0.261851 0.403141 0.112969 0.078 Uiso 0.536(10) 1 calc R U P A 4
C71 C 0.1635(8) 0.3227(12) 0.0734(5) 0.062(2) Uani 0.536(10) 1 d D U P A 4
H71 H 0.195467 0.258531 0.072518 0.074 Uiso 0.536(10) 1 calc R U P A 4
C72 C 0.0812(7) 0.3155(11) 0.0518(6) 0.078(2) Uani 0.536(10) 1 d D U P A 4
H72 H 0.053871 0.250489 0.041502 0.094 Uiso 0.536(10) 1 calc R U P A 4
C50 C -0.1157(11) 0.2948(16) 0.4569(5) 0.070(3) Uani 0.419(8) 1 d D U P B 2
H50 H -0.133307 0.232476 0.471580 0.084 Uiso 0.419(8) 1 calc R U P B 2
C49 C -0.1553(12) 0.3230(14) 0.4140(5) 0.068(2) Uani 0.419(8) 1 d D U P B 2
H49 H -0.202348 0.283097 0.400050 0.082 Uiso 0.419(8) 1 calc R U P B 2
C48 C -0.1248(12) 0.4104(12) 0.3920(6) 0.059(2) Uani 0.419(8) 1 d D U P B 2
H48 H -0.143449 0.422269 0.360700 0.070 Uiso 0.419(8) 1 calc R U P B 2
C47 C -0.0671(10) 0.4807(15) 0.4155(5) 0.058(2) Uani 0.419(8) 1 d D U P B 2
H47 H -0.054307 0.547142 0.402115 0.070 Uiso 0.419(8) 1 calc R U P B 2
C46 C -0.0281(13) 0.4534(14) 0.4585(5) 0.072(2) Uani 0.419(8) 1 d D U P B 2
H46 H 0.013106 0.499481 0.474349 0.086 Uiso 0.419(8) 1 calc R U P B 2
C51 C -0.0504(11) 0.3579(12) 0.4782(7) 0.072(3) Uani 0.419(8) 1 d D U P B 2
H51 H -0.020736 0.335416 0.506382 0.086 Uiso 0.419(8) 1 calc R U P B 2
C55 C 0.1978(5) 0.4532(6) 0.4901(3) 0.0518(17) Uani 1 1 d . U . . .
H55 H 0.150872 0.411169 0.496164 0.062 Uiso 1 1 calc R U . . .
C54 C 0.1915(6) 0.5205(7) 0.4517(3) 0.065(2) Uani 1 1 d . U . . .
H54 H 0.140767 0.525094 0.431277 0.078 Uiso 1 1 calc R U . . .
C53 C 0.2632(7) 0.5806(7) 0.4447(3) 0.067(2) Uani 1 1 d . U . . .
H53 H 0.260939 0.628073 0.419518 0.081 Uiso 1 1 calc R U . . .
C52 C 0.3367(6) 0.5709(7) 0.4742(3) 0.064(2) Uani 1 1 d . U . . .
H52 H 0.385852 0.609557 0.468980 0.077 Uiso 1 1 calc R U . . .
C57 C 0.3381(5) 0.5048(7) 0.5112(3) 0.0581(19) Uani 1 1 d . U . . .
H57 H 0.388095 0.499103 0.532187 0.070 Uiso 1 1 calc R U . . .
C56 C 0.2710(5) 0.4492(6) 0.5181(2) 0.0460(15) Uani 1 1 d . U . . .
H56 H 0.274291 0.403983 0.544060 0.055 Uiso 1 1 calc R U . . .

loop_
_atom_site_aniso_label
_atom_site_aniso_U_11
_atom_site_aniso_U_22
_atom_site_aniso_U_33
_atom_site_aniso_U_23
_atom_site_aniso_U_13
_atom_site_aniso_U_12
Bi1 0.03070(10) 0.01621(9) 0.01886(9) -0.00088(7) 0.00400(6) 0.00188(7)
Cl1 0.0340(7) 0.0270(6) 0.0376(7) -0.0001(5) -0.0043(5) -0.0059(5)
Cl2 0.0468(8) 0.0244(6) 0.0229(5) 0.0031(5) 0.0084(5) -0.0008(5)
F1 0.0255(14) 0.0134(12) 0.0252(14) 0.0021(10) -0.0034(11) -0.0035(10)
F4 0.0175(14) 0.0347(17) 0.0415(18) 0.0064(14) -0.0059(12) -0.0073(13)
F15 0.0255(15) 0.0237(14) 0.0308(15) -0.0012(12) 0.0097(12) -0.0091(12)
N2 0.0182(18) 0.0098(16) 0.0162(17) 0.0015(13) 0.0032(14) -0.0014(13)
F13 0.085(3) 0.0113(14) 0.048(2) -0.0032(14) -0.0051(19) -0.0109(17)
F6 0.0202(13) 0.0264(14) 0.0181(13) 0.0004(11) 0.0001(10) -0.0050(11)
N1 0.0142(17) 0.0077(15) 0.0174(17) -0.0003(13) 0.0045(13) -0.0002(13)
C34 0.019(2) 0.0105(18) 0.021(2) 0.0004(16) 0.0044(16) 0.0010(16)
F10 0.0245(14) 0.0354(16) 0.0186(13) -0.0031(12) 0.0012(11) -0.0059(12)
F2 0.0416(19) 0.0129(14) 0.055(2) 0.0045(14) -0.0133(16) 0.0036(13)
C40 0.022(2) 0.0111(19) 0.020(2) -0.0001(16) -0.0028(17) -0.0012(16)
F7 0.0178(14) 0.0345(17) 0.0332(16) 0.0015(13) 0.0030(12) -0.0078(12)
F3 0.0258(16) 0.0321(17) 0.0468(19) 0.0129(15) -0.0054(14) 0.0067(13)
F5 0.0232(14) 0.0156(13) 0.0411(17) -0.0005(12) -0.0065(12) -0.0050(11)
F11 0.0309(16) 0.0215(14) 0.0320(16) -0.0055(12) 0.0089(12) 0.0049(12)
C1 0.018(2) 0.0072(18) 0.019(2) 0.0008(15) 0.0035(16) 0.0016(15)
F8 0.0286(15) 0.0239(15) 0.0333(16) 0.0058(12) 0.0159(12) -0.0023(12)
C2 0.015(2) 0.0078(17) 0.020(2) 0.0000(15) 0.0047(16) -0.0007(14)
C25 0.021(2) 0.018(2) 0.024(2) 0.0030(18) 0.0015(18) -0.0027(18)
C39 0.021(2) 0.017(2) 0.022(2) -0.0006(17) 0.0027(17) -0.0013(18)
F9 0.0391(18) 0.0422(18) 0.0177(14) 0.0022(13) 0.0086(12) -0.0065(15)
C16 0.022(2) 0.0095(18) 0.0138(18) 0.0014(15) 0.0010(16) 0.0022(16)
C36 0.016(2) 0.015(2) 0.028(2) -0.0005(17) 0.0037(18) -0.0016(16)
C3 0.017(2) 0.0102(18) 0.0175(19) 0.0004(15) 0.0012(16) -0.0006(15)
C9 0.029(2) 0.013(2) 0.019(2) 0.0041(16) 0.0058(18) 0.0021(18)
C21 0.024(2) 0.0121(19) 0.0157(19) 0.0012(15) 0.0021(17) 0.0002(17)
C13 0.029(3) 0.015(2) 0.025(2) 0.0019(18) 0.0039(19) -0.0047(18)
C4 0.021(2) 0.013(2) 0.017(2) 0.0007(15) 0.0044(16) 0.0055(16)
C41 0.026(2) 0.014(2) 0.024(2) -0.0015(17) -0.0025(18) 0.0005(18)
B1 0.016(2) 0.0085(19) 0.019(2) 0.0012(17) 0.0019(18) -0.0002(17)
C31 0.024(2) 0.025(2) 0.024(2) 0.0062(19) 0.0000(19) 0.0053(19)
C32 0.016(2) 0.027(2) 0.025(2) 0.0052(19) 0.0021(18) -0.0017(18)
C33 0.020(2) 0.016(2) 0.025(2) 0.0035(18) 0.0042(17) -0.0014(18)
C28 0.017(2) 0.0122(18) 0.0173(19) 0.0011(15) 0.0044(16) -0.0014(15)
C29 0.021(2) 0.014(2) 0.020(2) 0.0017(16) 0.0017(16) -0.0007(17)
C30 0.026(2) 0.018(2) 0.027(2) 0.0057(19) 0.0012(19) 0.0029(19)
C17 0.025(2) 0.0113(19) 0.020(2) 0.0025(16) 0.0057(17) 0.0022(17)
C45 0.027(2) 0.018(2) 0.021(2) 0.0010(17) -0.0020(18) -0.0044(18)
C20 0.026(2) 0.022(2) 0.022(2) 0.0045(18) -0.0039(19) 0.0039(19)
C22 0.024(2) 0.021(2) 0.041(3) 0.011(2) 0.008(2) -0.002(2)
F12 0.063(2) 0.0192(15) 0.0368(18) -0.0096(13) 0.0022(16) 0.0141(15)
C38 0.028(2) 0.020(2) 0.018(2) 0.0005(17) 0.0088(18) 0.0010(19)
C18 0.036(3) 0.015(2) 0.020(2) 0.0055(17) 0.0068(19) -0.0001(19)
C35 0.019(2) 0.0131(19) 0.019(2) 0.0012(16) 0.0035(17) 0.0005(16)
C15 0.026(3) 0.023(2) 0.026(2) 0.0004(19) 0.0059(19) -0.0072(19)
C37 0.024(2) 0.014(2) 0.026(2) 0.0053(17) 0.0105(19) 0.0006(17)
C10 0.016(2) 0.026(3) 0.042(3) -0.004(2) 0.007(2) 0.0013(19)
C27 0.026(2) 0.020(2) 0.030(2) 0.0029(19) 0.010(2) 0.0020(19)
C19 0.042(3) 0.020(2) 0.017(2) 0.0063(18) -0.002(2) 0.008(2)
C42 0.044(3) 0.014(2) 0.026(2) -0.0047(18) -0.009(2) 0.008(2)
C26 0.025(3) 0.036(3) 0.032(3) 0.002(2) 0.000(2) -0.008(2)
C5 0.023(2) 0.018(2) 0.024(2) 0.0013(17) 0.0043(18) 0.0057(18)
C7 0.043(3) 0.022(3) 0.044(3) 0.007(2) 0.013(3) 0.020(2)
C11 0.027(3) 0.035(3) 0.041(3) 0.013(2) 0.000(2) -0.007(2)
C8 0.045(3) 0.014(2) 0.035(3) 0.003(2) 0.013(2) 0.005(2)
C6 0.027(3) 0.029(3) 0.037(3) 0.004(2) 0.009(2) 0.015(2)
C43 0.053(4) 0.011(2) 0.028(3) 0.0012(18) -0.009(2) -0.007(2)
C14 0.047(3) 0.025(3) 0.025(2) 0.000(2) 0.005(2) -0.014(2)
C24 0.033(3) 0.032(3) 0.033(3) 0.008(2) -0.001(2) -0.012(2)
C44 0.037(3) 0.018(2) 0.026(2) 0.0043(19) -0.005(2) -0.011(2)
C23 0.036(3) 0.046(4) 0.048(4) 0.006(3) 0.018(3) -0.012(3)
C12 0.017(2) 0.061(4) 0.037(3) -0.004(3) 0.003(2) -0.007(3)
F14 0.053(2) 0.0272(16) 0.0374(18) 0.0040(14) 0.0006(15) -0.0269(16)
C64 0.043(2) 0.043(2) 0.043(2) 0.00001(10) 0.0057(3) 0.00000(10)
C69 0.036(2) 0.036(2) 0.036(2) 0.00000(10) 0.0047(3) 0.00000(10)
C68 0.056(2) 0.056(2) 0.056(2) 0.00000(10) 0.0072(3) 0.00000(10)
C67 0.105(3) 0.105(3) 0.105(3) 0.00000(10) 0.0137(4) 0.00000(10)
C66 0.092(3) 0.092(3) 0.092(3) 0.00000(10) 0.0120(4) 0.00000(10)
C65 0.058(2) 0.058(2) 0.058(2) 0.00001(10) 0.0075(3) 0.00000(10)
C63 0.059(2) 0.059(2) 0.059(2) 0.00000(10) 0.0077(3) 0.00000(10)
C58 0.0409(19) 0.0409(19) 0.0409(19) 0.00000(10) 0.0053(3) 0.00000(10)
C59 0.046(2) 0.046(2) 0.046(2) 0.00000(10) 0.0060(3) 0.00000(10)
C60 0.0406(19) 0.0406(19) 0.0406(19) 0.00000(10) 0.0053(3) 0.00001(10)
C61 0.050(2) 0.050(2) 0.050(2) 0.00000(10) 0.0065(3) -0.00001(10)
C62 0.074(2) 0.074(2) 0.074(2) 0.00000(10) 0.0096(3) 0.00000(10)
C73 0.068(2) 0.068(2) 0.068(2) 0.00000(10) 0.0088(3) 0.00000(10)
C74 0.078(2) 0.078(2) 0.078(2) 0.00000(10) 0.0102(3) 0.00000(10)
C75 0.080(2) 0.080(2) 0.080(2) 0.00000(10) 0.0105(3) 0.00000(10)
C70 0.065(2) 0.065(2) 0.065(2) 0.00000(10) 0.0085(3) 0.00000(10)
C71 0.062(2) 0.062(2) 0.062(2) 0.00000(10) 0.0081(3) 0.00000(10)
C72 0.078(2) 0.078(2) 0.078(2) 0.00000(10) 0.0102(3) 0.00000(10)
C50 0.070(3) 0.070(3) 0.070(3) 0.00000(10) 0.0091(3) 0.00000(10)
C49 0.068(2) 0.068(2) 0.068(2) 0.00000(10) 0.0089(3) 0.00000(10)
C48 0.059(2) 0.059(2) 0.059(2) 0.00000(10) 0.0076(3) 0.00000(10)
C47 0.058(2) 0.058(2) 0.058(2) 0.00000(10) 0.0076(3) 0.00000(10)
C46 0.072(2) 0.072(2) 0.072(2) 0.00000(10) 0.0094(3) 0.00000(10)
C51 0.072(3) 0.072(3) 0.072(3) 0.00000(10) 0.0094(3) 0.00001(10)
C55 0.051(3) 0.053(3) 0.054(3) -0.012(3) 0.017(3) 0.010(3)
C54 0.064(4) 0.062(4) 0.065(4) -0.018(3) -0.004(3) 0.034(3)
C53 0.104(5) 0.042(3) 0.060(4) -0.001(3) 0.022(3) 0.020(3)
C52 0.081(4) 0.048(3) 0.069(4) -0.021(3) 0.026(3) -0.014(3)
C57 0.063(4) 0.058(4) 0.054(3) -0.020(3) 0.007(3) -0.007(3)
C56 0.056(3) 0.047(3) 0.036(3) -0.007(2) 0.011(3) 0.007(3)

loop_
_atom_type_symbol
_atom_type_description
_atom_type_scat_dispersion_real
_atom_type_scat_dispersion_imag
_atom_type_scat_source
C C 0.0033 0.0016 'International Tables Vol C Tables 4.2.6.8 and 6.1.1.4'
H H 0.0000 0.0000 'International Tables Vol C Tables 4.2.6.8 and 6.1.1.4'
B B 0.0013 0.0007 'International Tables Vol C Tables 4.2.6.8 and 6.1.1.4'
Bi Bi -4.1077 10.2566 'International Tables Vol C Tables 4.2.6.8 and 6.1.1.4'
Cl Cl 0.1484 0.1585 'International Tables Vol C Tables 4.2.6.8 and 6.1.1.4'
F F 0.0171 0.0103 'International Tables Vol C Tables 4.2.6.8 and 6.1.1.4'
N N 0.0061 0.0033 'International Tables Vol C Tables 4.2.6.8 and 6.1.1.4'

loop_
_geom_angle_atom_site_label_1
_geom_angle_atom_site_label_2
_geom_angle_atom_site_label_3
_geom_angle
_geom_angle_site_symmetry_1
_geom_angle_site_symmetry_3
_geom_angle_publ_flag
C1 Bi1 Cl2 94.84(11) . . ?
C1 Bi1 Cl1 93.72(11) . . ?
Cl2 Bi1 Cl1 95.08(5) . . ?
C1 N2 C3 108.0(4) . . ?
C1 N2 C16 127.9(4) . . ?
C3 N2 C16 124.1(3) . . ?
C1 N1 C2 111.3(3) . . ?
C1 N1 C4 118.8(3) . . ?
C2 N1 C4 129.5(4) . . ?
C35 C34 C39 113.4(4) . . ?
C35 C34 B1 127.4(4) . . ?
C39 C34 B1 119.1(4) . . ?
C45 C40 C41 112.4(4) . . ?
C45 C40 B1 120.2(4) . . ?
C41 C40 B1 127.2(4) . . ?
N1 C1 N2 107.5(4) . . ?
N1 C1 Bi1 117.7(3) . . ?
N2 C1 Bi1 134.7(3) . . ?
C3 C2 N1 102.7(4) . . ?
C3 C2 B1 121.8(4) . . ?
N1 C2 B1 135.3(4) . . ?
C21 C25 C27 109.8(4) . . ?
C21 C25 C26 112.5(4) . . ?
C27 C25 C26 109.9(4) . . ?
C21 C25 H25 108.2 . . ?
C27 C25 H25 108.2 . . ?
C26 C25 H25 108.2 . . ?
F10 C39 C38 115.7(4) . . ?
F10 C39 C34 119.4(4) . . ?
C38 C39 C34 124.7(4) . . ?
C21 C16 C17 124.1(4) . . ?
C21 C16 N2 118.8(4) . . ?
C17 C16 N2 117.0(4) . . ?
F7 C36 C37 119.2(4) . . ?
F7 C36 C35 120.6(4) . . ?
C37 C36 C35 120.3(4) . . ?
C2 C3 N2 110.5(4) . . ?
C2 C3 H3 124.8 . . ?
N2 C3 H3 124.8 . . ?
C8 C9 C4 116.5(5) . . ?
C8 C9 C13 118.4(4) . . ?
C4 C9 C13 125.1(4) . . ?
C16 C21 C20 116.8(4) . . ?
C16 C21 C25 123.0(4) . . ?
C20 C21 C25 120.0(4) . . ?
C9 C13 C15 112.2(4) . . ?
C9 C13 C14 111.1(4) . . ?
C15 C13 C14 107.5(4) . . ?
C9 C13 H13 108.6 . . ?
C15 C13 H13 108.6 . . ?
C14 C13 H13 108.6 . . ?
C9 C4 C5 123.2(4) . . ?
C9 C4 N1 119.2(4) . . ?
C5 C4 N1 117.5(4) . . ?
F11 C41 C42 114.3(5) . . ?
F11 C41 C40 121.8(4) . . ?
C42 C41 C40 123.9(5) . . ?
C34 B1 C40 110.5(4) . . ?
C34 B1 C28 106.9(3) . . ?
C40 B1 C28 111.4(4) . . ?
C34 B1 C2 109.8(3) . . ?
C40 B1 C2 101.4(3) . . ?
C28 B1 C2 116.7(4) . . ?
F3 C31 C30 120.8(5) . . ?
F3 C31 C32 120.9(5) . . ?
C30 C31 C32 118.3(5) . . ?
F4 C32 C31 119.1(4) . . ?
F4 C32 C33 120.4(4) . . ?
C31 C32 C33 120.5(5) . . ?
F5 C33 C32 114.2(4) . . ?
F5 C33 C28 121.8(4) . . ?
C32 C33 C28 124.0(4) . . ?
C33 C28 C29 112.1(4) . . ?
C33 C28 B1 128.1(4) . . ?
C29 C28 B1 119.3(4) . . ?
F1 C29 C30 115.6(4) . . ?
F1 C29 C28 119.3(4) . . ?
C30 C29 C28 125.2(4) . . ?
F2 C30 C31 120.1(4) . . ?
F2 C30 C29 120.3(4) . . ?
C31 C30 C29 119.6(5) . . ?
C18 C17 C16 116.5(4) . . ?
C18 C17 C22 120.2(4) . . ?
C16 C17 C22 123.1(4) . . ?
F15 C45 C44 115.5(5) . . ?
F15 C45 C40 119.3(4) . . ?
C44 C45 C40 125.2(5) . . ?
C19 C20 C21 120.7(5) . . ?
C19 C20 H20 119.7 . . ?
C21 C20 H20 119.7 . . ?
C17 C22 C24 109.6(4) . . ?
C17 C22 C23 113.6(5) . . ?
C24 C22 C23 109.0(5) . . ?
C17 C22 H22 108.1 . . ?
C24 C22 H22 108.1 . . ?
C23 C22 H22 108.1 . . ?
F9 C38 C39 121.1(4) . . ?
F9 C38 C37 120.0(4) . . ?
C39 C38 C37 118.9(4) . . ?
C19 C18 C17 120.8(4) . . ?
C19 C18 H18 119.6 . . ?
C17 C18 H18 119.6 . . ?
F6 C35 C34 121.6(4) . . ?
F6 C35 C36 114.7(4) . . ?
C34 C35 C36 123.7(4) . . ?
C13 C15 H15A 109.5 . . ?
C13 C15 H15B 109.5 . . ?
H15A C15 H15B 109.5 . . ?
C13 C15 H15C 109.5 . . ?
H15A C15 H15C 109.5 . . ?
H15B C15 H15C 109.5 . . ?
F8 C37 C36 120.3(4) . . ?
F8 C37 C38 120.8(4) . . ?
C36 C37 C38 118.9(4) . . ?
C11 C10 C5 111.6(4) . . ?
C11 C10 C12 108.9(4) . . ?
C5 C10 C12 112.9(5) . . ?
C11 C10 H10 107.8 . . ?
C5 C10 H10 107.8 . . ?
C12 C10 H10 107.8 . . ?
C25 C27 H27A 109.5 . . ?
C25 C27 H27B 109.5 . . ?
H27A C27 H27B 109.5 . . ?
C25 C27 H27C 109.5 . . ?
H27A C27 H27C 109.5 . . ?
H27B C27 H27C 109.5 . . ?
C18 C19 C20 120.9(4) . . ?
C18 C19 H19 119.5 . . ?
C20 C19 H19 119.5 . . ?
F12 C42 C43 120.6(5) . . ?
F12 C42 C41 119.4(5) . . ?
C43 C42 C41 120.0(5) . . ?
C25 C26 H26A 109.5 . . ?
C25 C26 H26B 109.5 . . ?
H26A C26 H26B 109.5 . . ?
C25 C26 H26C 109.5 . . ?
H26A C26 H26C 109.5 . . ?
H26B C26 H26C 109.5 . . ?
C6 C5 C4 117.3(5) . . ?
C6 C5 C10 120.5(4) . . ?
C4 C5 C10 122.2(4) . . ?
C8 C7 C6 120.2(5) . . ?
C8 C7 H7 119.9 . . ?
C6 C7 H7 119.9 . . ?
C10 C11 H11A 109.5 . . ?
C10 C11 H11B 109.5 . . ?
H11A C11 H11B 109.5 . . ?
C10 C11 H11C 109.5 . . ?
H11A C11 H11C 109.5 . . ?
H11B C11 H11C 109.5 . . ?
C7 C8 C9 121.9(5) . . ?
C7 C8 H8 119.0 . . ?
C9 C8 H8 119.0 . . ?
C7 C6 C5 120.8(5) . . ?
C7 C6 H6 119.6 . . ?
C5 C6 H6 119.6 . . ?
F13 C43 C44 121.4(5) . . ?
F13 C43 C42 119.6(5) . . ?
C44 C43 C42 119.0(5) . . ?
C13 C14 H14A 109.5 . . ?
C13 C14 H14B 109.5 . . ?
H14A C14 H14B 109.5 . . ?
C13 C14 H14C 109.5 . . ?
H14A C14 H14C 109.5 . . ?
H14B C14 H14C 109.5 . . ?
C22 C24 H24A 109.5 . . ?
C22 C24 H24B 109.5 . . ?
H24A C24 H24B 109.5 . . ?
C22 C24 H24C 109.5 . . ?
H24A C24 H24C 109.5 . . ?
H24B C24 H24C 109.5 . . ?
F14 C44 C43 119.4(5) . . ?
F14 C44 C45 121.1(5) . . ?
C43 C44 C45 119.5(5) . . ?
C22 C23 H23A 109.5 . . ?
C22 C23 H23B 109.5 . . ?
H23A C23 H23B 109.5 . . ?
C22 C23 H23C 109.5 . . ?
H23A C23 H23C 109.5 . . ?
H23B C23 H23C 109.5 . . ?
C10 C12 H12A 109.5 . . ?
C10 C12 H12B 109.5 . . ?
H12A C12 H12B 109.5 . . ?
C10 C12 H12C 109.5 . . ?
H12A C12 H12C 109.5 . . ?
H12B C12 H12C 109.5 . . ?
C69 C64 C65 118.4(14) . . ?
C69 C64 H64 120.8 . . ?
C65 C64 H64 120.8 . . ?
C64 C69 C68 119.5(13) . . ?
C64 C69 H69 120.3 . . ?
C68 C69 H69 120.3 . . ?
C67 C68 C69 123.6(16) . . ?
C67 C68 H68 118.2 . . ?
C69 C68 H68 118.2 . . ?
C68 C67 C66 115(2) . . ?
C68 C67 H67 122.6 . . ?
C66 C67 H67 122.6 . . ?
C65 C66 C67 123(2) . . ?
C65 C66 H66 118.7 . . ?
C67 C66 H66 118.7 . . ?
C66 C65 C64 120.1(18) . . ?
C66 C65 H65 120.0 . . ?
C64 C65 H65 120.0 . . ?
C58 C63 C62 120.3(15) . . ?
C58 C63 H63 119.9 . . ?
C62 C63 H63 119.9 . . ?
C63 C58 C59 119.3(12) . . ?
C63 C58 H58 120.3 . . ?
C59 C58 H58 120.3 . . ?
C58 C59 C60 120.0(12) . . ?
C58 C59 H59 120.0 . . ?
C60 C59 H59 120.0 . . ?
C61 C60 C59 121.4(11) . . ?
C61 C60 H60 119.3 . . ?
C59 C60 H60 119.3 . . ?
C62 C61 C60 114.9(14) . . ?
C62 C61 H61 122.6 . . ?
C60 C61 H61 122.6 . . ?
C63 C62 C61 123.6(16) . . ?
C63 C62 H62 118.2 . . ?
C61 C62 H62 118.2 . . ?
C74 C73 C72 126.6(16) . . ?
C74 C73 H73 116.7 . . ?
C72 C73 H73 116.7 . . ?
C73 C74 C75 112.8(16) . . ?
C73 C74 H74 123.6 . . ?
C75 C74 H74 123.6 . . ?
C70 C75 C74 128.7(17) . . ?
C70 C75 H75 115.6 . . ?
C74 C75 H75 115.6 . . ?
C75 C70 C71 108.9(15) . . ?
C75 C70 H70 125.5 . . ?
C71 C70 H70 125.5 . . ?
C70 C71 C72 131.2(15) . . ?
C70 C71 H71 114.4 . . ?
C72 C71 H71 114.4 . . ?
C73 C72 C71 110.3(14) . . ?
C73 C72 H72 124.9 . . ?
C71 C72 H72 124.9 . . ?
C49 C50 C51 120.0(18) . . ?
C49 C50 H50 120.0 . . ?
C51 C50 H50 120.0 . . ?
C48 C49 C50 118.8(18) . . ?
C48 C49 H49 120.6 . . ?
C50 C49 H49 120.6 . . ?
C49 C48 C47 120.4(17) . . ?
C49 C48 H48 119.8 . . ?
C47 C48 H48 119.8 . . ?
C46 C47 C48 119.8(18) . . ?
C46 C47 H47 120.1 . . ?
C48 C47 H47 120.1 . . ?
C51 C46 C47 119.1(18) . . ?
C51 C46 H46 120.5 . . ?
C47 C46 H46 120.5 . . ?
C46 C51 C50 120.6(19) . . ?
C46 C51 H51 119.7 . . ?
C50 C51 H51 119.7 . . ?
C56 C55 C54 119.2(8) . . ?
C56 C55 H55 120.4 . . ?
C54 C55 H55 120.4 . . ?
C53 C54 C55 117.6(8) . . ?
C53 C54 H54 121.2 . . ?
C55 C54 H54 121.2 . . ?
C52 C53 C54 120.3(8) . . ?
C52 C53 H53 119.9 . . ?
C54 C53 H53 119.9 . . ?
C57 C52 C53 119.0(8) . . ?
C57 C52 H52 120.5 . . ?
C53 C52 H52 120.5 . . ?
C56 C57 C52 120.8(8) . . ?
C56 C57 H57 119.6 . . ?
C52 C57 H57 119.6 . . ?
C57 C56 C55 123.1(8) . . ?
C57 C56 H56 118.4 . . ?
C55 C56 H56 118.4 . . ?

loop_
_geom_bond_atom_site_label_1
_geom_bond_atom_site_label_2
_geom_bond_distance
_geom_bond_site_symmetry_2
_geom_bond_publ_flag
Bi1 C1 2.311(4) . ?
Bi1 Cl2 2.4413(12) . ?
Bi1 Cl1 2.4556(14) . ?
F1 C29 1.343(5) . ?
F4 C32 1.345(6) . ?
F15 C45 1.350(6) . ?
N2 C1 1.347(5) . ?
N2 C3 1.385(5) . ?
N2 C16 1.458(5) . ?
F13 C43 1.341(6) . ?
F6 C35 1.351(5) . ?
N1 C1 1.338(5) . ?
N1 C2 1.421(5) . ?
N1 C4 1.461(5) . ?
C34 C35 1.384(6) . ?
C34 C39 1.395(6) . ?
C34 B1 1.661(6) . ?
F10 C39 1.359(5) . ?
F2 C30 1.338(6) . ?
C40 C45 1.397(7) . ?
C40 C41 1.399(7) . ?
C40 B1 1.661(6) . ?
F7 C36 1.343(5) . ?
F3 C31 1.339(6) . ?
F5 C33 1.345(5) . ?
F11 C41 1.355(6) . ?
F8 C37 1.343(5) . ?
C2 C3 1.365(6) . ?
C2 B1 1.665(6) . ?
C25 C21 1.521(6) . ?
C25 C27 1.523(7) . ?
C25 C26 1.533(7) . ?
C25 H25 1.0000 . ?
C39 C38 1.380(6) . ?
F9 C38 1.340(5) . ?
C16 C21 1.392(6) . ?
C16 C17 1.408(6) . ?
C36 C37 1.362(7) . ?
C36 C35 1.390(6) . ?
C3 H3 0.9500 . ?
C9 C8 1.394(7) . ?
C9 C4 1.404(6) . ?
C9 C13 1.529(7) . ?
C21 C20 1.397(6) . ?
C13 C15 1.532(7) . ?
C13 C14 1.551(7) . ?
C13 H13 1.0000 . ?
C4 C5 1.404(7) . ?
C41 C42 1.385(6) . ?
B1 C28 1.662(6) . ?
C31 C30 1.367(7) . ?
C31 C32 1.380(7) . ?
C32 C33 1.386(7) . ?
C33 C28 1.398(6) . ?
C28 C29 1.403(6) . ?
C29 C30 1.385(6) . ?
C17 C18 1.395(6) . ?
C17 C22 1.512(7) . ?
C45 C44 1.379(7) . ?
C20 C19 1.389(7) . ?
C20 H20 0.9500 . ?
C22 C24 1.525(8) . ?
C22 C23 1.536(7) . ?
C22 H22 1.0000 . ?
F12 C42 1.347(6) . ?
C38 C37 1.387(7) . ?
C18 C19 1.386(8) . ?
C18 H18 0.9500 . ?
C15 H15A 0.9800 . ?
C15 H15B 0.9800 . ?
C15 H15C 0.9800 . ?
C10 C11 1.519(8) . ?
C10 C5 1.524(7) . ?
C10 C12 1.532(7) . ?
C10 H10 1.0000 . ?
C27 H27A 0.9800 . ?
C27 H27B 0.9800 . ?
C27 H27C 0.9800 . ?
C19 H19 0.9500 . ?
C42 C43 1.379(8) . ?
C26 H26A 0.9800 . ?
C26 H26B 0.9800 . ?
C26 H26C 0.9800 . ?
C5 C6 1.392(7) . ?
C7 C8 1.377(8) . ?
C7 C6 1.392(8) . ?
C7 H7 0.9500 . ?
C11 H11A 0.9800 . ?
C11 H11B 0.9800 . ?
C11 H11C 0.9800 . ?
C8 H8 0.9500 . ?
C6 H6 0.9500 . ?
C43 C44 1.360(8) . ?
C14 H14A 0.9800 . ?
C14 H14B 0.9800 . ?
C14 H14C 0.9800 . ?
C24 H24A 0.9800 . ?
C24 H24B 0.9800 . ?
C24 H24C 0.9800 . ?
C44 F14 1.347(6) . ?
C23 H23A 0.9800 . ?
C23 H23B 0.9800 . ?
C23 H23C 0.9800 . ?
C12 H12A 0.9800 . ?
C12 H12B 0.9800 . ?
C12 H12C 0.9800 . ?
C64 C69 1.3899(10) . ?
C64 C65 1.3901(10) . ?
C64 H64 0.9500 . ?
C69 C68 1.3901(10) . ?
C69 H69 0.9500 . ?
C68 C67 1.3900(10) . ?
C68 H68 0.9500 . ?
C67 C66 1.3900(10) . ?
C67 H67 0.9500 . ?
C66 C65 1.3899(10) . ?
C66 H66 0.9500 . ?
C65 H65 0.9500 . ?
C63 C58 1.326(18) . ?
C63 C62 1.37(2) . ?
C63 H63 0.9500 . ?
C58 C59 1.372(16) . ?
C58 H58 0.9500 . ?
C59 C60 1.393(16) . ?
C59 H59 0.9500 . ?
C60 C61 1.377(18) . ?
C60 H60 0.9500 . ?
C61 C62 1.37(2) . ?
C61 H61 0.9500 . ?
C62 H62 0.9500 . ?
C73 C74 1.3900(10) . ?
C73 C72 1.3900(10) . ?
C73 H73 0.9500 . ?
C74 C75 1.3900(10) . ?
C74 H74 0.9500 . ?
C75 C70 1.3899(10) . ?
C75 H75 0.9500 . ?
C70 C71 1.3900(10) . ?
C70 H70 0.9500 . ?
C71 C72 1.3900(10) . ?
C71 H71 0.9500 . ?
C72 H72 0.9500 . ?
C50 C49 1.3900(10) . ?
C50 C51 1.3900(7) . ?
C50 H50 0.9500 . ?
C49 C48 1.3899(10) . ?
C49 H49 0.9500 . ?
C48 C47 1.3900(10) . ?
C48 H48 0.9500 . ?
C47 C46 1.3899(10) . ?
C47 H47 0.9500 . ?
C46 C51 1.3899(10) . ?
C46 H46 0.9500 . ?
C51 H51 0.9500 . ?
C55 C56 1.345(10) . ?
C55 C54 1.407(12) . ?
C55 H55 0.9500 . ?
C54 C53 1.406(13) . ?
C54 H54 0.9500 . ?
C53 C52 1.376(13) . ?
C53 H53 0.9500 . ?
C52 C57 1.372(12) . ?
C52 H52 0.9500 . ?
C57 C56 1.314(11) . ?
C57 H57 0.9500 . ?
C56 H56 0.9500 . ?

loop_
_geom_torsion_atom_site_label_1
_geom_torsion_atom_site_label_2
_geom_torsion_atom_site_label_3
_geom_torsion_atom_site_label_4
_geom_torsion
_geom_torsion_site_symmetry_1
_geom_torsion_site_symmetry_2
_geom_torsion_site_symmetry_3
_geom_torsion_site_symmetry_4
_geom_torsion_publ_flag
C2 N1 C1 N2 0.8(5) . . . . ?
C4 N1 C1 N2 174.4(4) . . . . ?
C2 N1 C1 Bi1 -176.9(3) . . . . ?
C4 N1 C1 Bi1 -3.3(5) . . . . ?
C3 N2 C1 N1 -0.5(5) . . . . ?
C16 N2 C1 N1 -178.0(4) . . . . ?
C3 N2 C1 Bi1 176.7(3) . . . . ?
C16 N2 C1 Bi1 -0.8(7) . . . . ?
C1 N1 C2 C3 -0.8(5) . . . . ?
C4 N1 C2 C3 -173.5(4) . . . . ?
C1 N1 C2 B1 -176.2(4) . . . . ?
C4 N1 C2 B1 11.0(7) . . . . ?
C35 C34 C39 F10 174.8(4) . . . . ?
B1 C34 C39 F10 -3.7(6) . . . . ?
C35 C34 C39 C38 -0.5(7) . . . . ?
B1 C34 C39 C38 -179.0(4) . . . . ?
C1 N2 C16 C21 -90.2(5) . . . . ?
C3 N2 C16 C21 92.7(5) . . . . ?
C1 N2 C16 C17 93.0(5) . . . . ?
C3 N2 C16 C17 -84.1(5) . . . . ?
N1 C2 C3 N2 0.4(5) . . . . ?
B1 C2 C3 N2 176.7(4) . . . . ?
C1 N2 C3 C2 0.0(5) . . . . ?
C16 N2 C3 C2 177.6(4) . . . . ?
C17 C16 C21 C20 -2.5(7) . . . . ?
N2 C16 C21 C20 -179.1(4) . . . . ?
C17 C16 C21 C25 173.0(4) . . . . ?
N2 C16 C21 C25 -3.5(6) . . . . ?
C27 C25 C21 C16 -88.7(5) . . . . ?
C26 C25 C21 C16 148.6(5) . . . . ?
C27 C25 C21 C20 86.7(5) . . . . ?
C26 C25 C21 C20 -36.0(6) . . . . ?
C8 C9 C13 C15 -65.9(6) . . . . ?
C4 C9 C13 C15 112.9(5) . . . . ?
C8 C9 C13 C14 54.5(6) . . . . ?
C4 C9 C13 C14 -126.6(5) . . . . ?
C8 C9 C4 C5 -4.4(7) . . . . ?
C13 C9 C4 C5 176.7(4) . . . . ?
C8 C9 C4 N1 -179.9(4) . . . . ?
C13 C9 C4 N1 1.2(7) . . . . ?
C1 N1 C4 C9 81.7(5) . . . . ?
C2 N1 C4 C9 -106.0(5) . . . . ?
C1 N1 C4 C5 -94.1(5) . . . . ?
C2 N1 C4 C5 78.2(6) . . . . ?
C45 C40 C41 F11 -179.0(4) . . . . ?
B1 C40 C41 F11 -3.8(7) . . . . ?
C45 C40 C41 C42 1.4(7) . . . . ?
B1 C40 C41 C42 176.7(5) . . . . ?
C35 C34 B1 C40 -108.3(5) . . . . ?
C39 C34 B1 C40 69.9(5) . . . . ?
C35 C34 B1 C28 130.3(5) . . . . ?
C39 C34 B1 C28 -51.5(5) . . . . ?
C35 C34 B1 C2 2.8(6) . . . . ?
C39 C34 B1 C2 -179.0(4) . . . . ?
C45 C40 B1 C34 176.8(4) . . . . ?
C41 C40 B1 C34 1.9(6) . . . . ?
C45 C40 B1 C28 -64.5(5) . . . . ?
C41 C40 B1 C28 120.5(5) . . . . ?
C45 C40 B1 C2 60.4(5) . . . . ?
C41 C40 B1 C2 -114.5(5) . . . . ?
C3 C2 B1 C34 -87.2(5) . . . . ?
N1 C2 B1 C34 87.5(6) . . . . ?
C3 C2 B1 C40 29.7(5) . . . . ?
N1 C2 B1 C40 -155.6(4) . . . . ?
C3 C2 B1 C28 151.0(4) . . . . ?
N1 C2 B1 C28 -34.3(7) . . . . ?
F3 C31 C32 F4 1.0(8) . . . . ?
C30 C31 C32 F4 -176.8(4) . . . . ?
F3 C31 C32 C33 -178.5(4) . . . . ?
C30 C31 C32 C33 3.7(8) . . . . ?
F4 C32 C33 F5 0.0(7) . . . . ?
C31 C32 C33 F5 179.5(4) . . . . ?
F4 C32 C33 C28 178.4(4) . . . . ?
C31 C32 C33 C28 -2.1(8) . . . . ?
F5 C33 C28 C29 176.0(4) . . . . ?
C32 C33 C28 C29 -2.3(7) . . . . ?
F5 C33 C28 B1 3.8(7) . . . . ?
C32 C33 C28 B1 -174.5(4) . . . . ?
C34 B1 C28 C33 119.1(5) . . . . ?
C40 B1 C28 C33 -1.7(6) . . . . ?
C2 B1 C28 C33 -117.6(5) . . . . ?
C34 B1 C28 C29 -52.6(5) . . . . ?
C40 B1 C28 C29 -173.4(4) . . . . ?
C2 B1 C28 C29 70.7(5) . . . . ?
C33 C28 C29 F1 -173.0(4) . . . . ?
B1 C28 C29 F1 0.0(6) . . . . ?
C33 C28 C29 C30 5.5(7) . . . . ?
B1 C28 C29 C30 178.4(4) . . . . ?
F3 C31 C30 F2 0.7(8) . . . . ?
C32 C31 C30 F2 178.6(5) . . . . ?
F3 C31 C30 C29 -178.6(4) . . . . ?
C32 C31 C30 C29 -0.7(8) . . . . ?
F1 C29 C30 F2 -5.0(7) . . . . ?
C28 C29 C30 F2 176.6(5) . . . . ?
F1 C29 C30 C31 174.3(4) . . . . ?
C28 C29 C30 C31 -4.2(8) . . . . ?
C21 C16 C17 C18 3.3(7) . . . . ?
N2 C16 C17 C18 180.0(4) . . . . ?
C21 C16 C17 C22 -172.3(4) . . . . ?
N2 C16 C17 C22 4.4(6) . . . . ?
C41 C40 C45 F15 179.4(4) . . . . ?
B1 C40 C45 F15 3.8(6) . . . . ?
C41 C40 C45 C44 -1.3(7) . . . . ?
B1 C40 C45 C44 -176.9(5) . . . . ?
C16 C21 C20 C19 0.6(7) . . . . ?
C25 C21 C20 C19 -175.1(4) . . . . ?
C18 C17 C22 C24 -81.8(6) . . . . ?
C16 C17 C22 C24 93.6(5) . . . . ?
C18 C17 C22 C23 40.4(7) . . . . ?
C16 C17 C22 C23 -144.2(5) . . . . ?
F10 C39 C38 F9 1.9(7) . . . . ?
C34 C39 C38 F9 177.4(4) . . . . ?
F10 C39 C38 C37 -175.7(4) . . . . ?
C34 C39 C38 C37 -0.3(7) . . . . ?
C16 C17 C18 C19 -2.3(7) . . . . ?
C22 C17 C18 C19 173.5(5) . . . . ?
C39 C34 C35 F6 -179.2(4) . . . . ?
B1 C34 C35 F6 -0.9(7) . . . . ?
C39 C34 C35 C36 1.4(6) . . . . ?
B1 C34 C35 C36 179.7(4) . . . . ?
F7 C36 C35 F6 -0.4(6) . . . . ?
C37 C36 C35 F6 179.1(4) . . . . ?
F7 C36 C35 C34 179.0(4) . . . . ?
C37 C36 C35 C34 -1.5(7) . . . . ?
F7 C36 C37 F8 1.3(7) . . . . ?
C35 C36 C37 F8 -178.2(4) . . . . ?
F7 C36 C37 C38 -180.0(4) . . . . ?
C35 C36 C37 C38 0.5(7) . . . . ?
F9 C38 C37 F8 1.4(7) . . . . ?
C39 C38 C37 F8 179.1(4) . . . . ?
F9 C38 C37 C36 -177.4(4) . . . . ?
C39 C38 C37 C36 0.3(7) . . . . ?
C17 C18 C19 C20 0.6(8) . . . . ?
C21 C20 C19 C18 0.3(8) . . . . ?
F11 C41 C42 F12 0.7(7) . . . . ?
C40 C41 C42 F12 -179.8(4) . . . . ?
F11 C41 C42 C43 179.1(4) . . . . ?
C40 C41 C42 C43 -1.4(8) . . . . ?
C9 C4 C5 C6 4.3(7) . . . . ?
N1 C4 C5 C6 179.9(4) . . . . ?
C9 C4 C5 C10 -173.7(5) . . . . ?
N1 C4 C5 C10 1.9(7) . . . . ?
C11 C10 C5 C6 -82.7(6) . . . . ?
C12 C10 C5 C6 40.2(7) . . . . ?
C11 C10 C5 C4 95.2(6) . . . . ?
C12 C10 C5 C4 -141.9(5) . . . . ?
C6 C7 C8 C9 1.6(9) . . . . ?
C4 C9 C8 C7 1.3(8) . . . . ?
C13 C9 C8 C7 -179.7(5) . . . . ?
C8 C7 C6 C5 -1.7(9) . . . . ?
C4 C5 C6 C7 -1.1(8) . . . . ?
C10 C5 C6 C7 176.9(5) . . . . ?
F12 C42 C43 F13 -0.7(8) . . . . ?
C41 C42 C43 F13 -179.1(5) . . . . ?
F12 C42 C43 C44 179.4(5) . . . . ?
C41 C42 C43 C44 1.0(8) . . . . ?
F13 C43 C44 F14 0.7(8) . . . . ?
C42 C43 C44 F14 -179.4(5) . . . . ?
F13 C43 C44 C45 179.2(5) . . . . ?
C42 C43 C44 C45 -0.8(8) . . . . ?
F15 C45 C44 F14 -1.1(7) . . . . ?
C40 C45 C44 F14 179.6(4) . . . . ?
F15 C45 C44 C43 -179.6(4) . . . . ?
C40 C45 C44 C43 1.1(8) . . . . ?
C65 C64 C69 C68 -3(2) . . . . ?
C64 C69 C68 C67 4(3) . . . . ?
C69 C68 C67 C66 -8(4) . . . . ?
C68 C67 C66 C65 11(4) . . . . ?
C67 C66 C65 C64 -11(4) . . . . ?
C69 C64 C65 C66 6(3) . . . . ?
C62 C63 C58 C59 1(2) . . . . ?
C63 C58 C59 C60 -1.1(19) . . . . ?
C58 C59 C60 C61 5.2(18) . . . . ?
C59 C60 C61 C62 -8.2(19) . . . . ?
C58 C63 C62 C61 -4(3) . . . . ?
C60 C61 C62 C63 8(2) . . . . ?
C72 C73 C74 C75 11(3) . . . . ?
C73 C74 C75 C70 -7(3) . . . . ?
C74 C75 C70 C71 5(3) . . . . ?
C75 C70 C71 C72 -7(3) . . . . ?
C74 C73 C72 C71 -13(3) . . . . ?
C70 C71 C72 C73 11(3) . . . . ?
C51 C50 C49 C48 4(3) . . . . ?
C50 C49 C48 C47 -12(3) . . . . ?
C49 C48 C47 C46 12(3) . . . . ?
C48 C47 C46 C51 -3(3) . . . . ?
C47 C46 C51 C50 -6(3) . . . . ?
C49 C50 C51 C46 5(3) . . . . ?
C56 C55 C54 C53 0.0(10) . . . . ?
C55 C54 C53 C52 1.4(11) . . . . ?
C54 C53 C52 C57 -2.2(12) . . . . ?
C53 C52 C57 C56 1.6(12) . . . . ?
C52 C57 C56 C55 -0.2(12) . . . . ?
C54 C55 C56 C57 -0.6(11) . . . . ?
